data_8000032
loop_
_publ_author_name
'Takashi Komiyama'
'Satoshi Igarashi'
'Yoshimasa Hoshino'
'Yasuhiko Yukawa'

_publ_section_title
;
 Changing Mixed-valence State of Hexacobalt Cluster by Substituting
 Central Metal Ion and by Electrochemical Reduction -- Different
 Mixed-valence States of [M{Co(prolinato)2}6]4+ (M \\db Ba2+ and La3+)
;
_journal_issue 3
_journal_name_full 'Chemistry Letters'
_journal_page_first 300
_journal_paper_doi 10.1246/cl.2005.300
_journal_volume 34
_journal_year 2005
_chemical_formula_sum 'C64 H108 Cl4 Co6 La N13 O40'
_chemical_formula_weight 2333.94
_chemical_name_common
;hexakis{bis(L-prolinato)cobalt(II)}lanthanum(III)
 tetramethylammonium perchlorate
;
_space_group_IT_number 196
_symmetry_cell_setting cubic
_symmetry_Int_Tables_number 196
_symmetry_space_group_name_Hall 'F 2 2 3'
_symmetry_space_group_name_H-M 'F 2 3'
_atom_sites_solution_primary heavy
_atom_sites_solution_secondary difmap
_cell_angle_alpha 90
_cell_angle_beta 90
_cell_angle_gamma 90
_cell_formula_units_Z 4
_cell_length_a 21.338(1)
_cell_length_b 21.338(1)
_cell_length_c 21.338(1)
_cell_measurement_reflns_used 40940
_cell_measurement_temperature 296.2
_cell_measurement_theta_max 32.5
_cell_measurement_theta_min 1.6
_cell_volume 9714.8(8)
_computing_cell_refinement PROCESS-AUTO
_computing_data_collection PROCESS-AUTO
_computing_data_reduction 'teXsan Ver. 1.11'
_computing_publication_material 'teXsan Ver. 1.11'
_computing_structure_refinement 'teXsan Ver. 1.10'
_computing_structure_solution 'DIRDIF94 (PATTY)'
_diffrn_ambient_temperature 296.2
_diffrn_detector_area_resol_mean 10.00
_diffrn_measured_fraction_theta_full 1.0000
_diffrn_measured_fraction_theta_max 1.0000
_diffrn_measurement_device_type 'Rigaku RAXIS-IV Imaging Plate'
_diffrn_measurement_method \w
_diffrn_radiation_monochromator graphite
_diffrn_radiation_type 'Mo K\a'
_diffrn_radiation_wavelength 0.7107
_diffrn_reflns_av_R_equivalents 0.064
_diffrn_reflns_limit_h_max 32
_diffrn_reflns_limit_h_min -32
_diffrn_reflns_limit_k_max 32
_diffrn_reflns_limit_k_min -32
_diffrn_reflns_limit_l_max 32
_diffrn_reflns_limit_l_min -31
_diffrn_reflns_number 26560
_diffrn_reflns_theta_full 32.56
_diffrn_reflns_theta_max 32.56
_exptl_absorpt_coefficient_mu 1.626
_exptl_absorpt_correction_T_max 0.897
_exptl_absorpt_correction_T_min 0.877
_exptl_absorpt_correction_type integration
_exptl_absorpt_process_details '(Higashi, 1999)'
_exptl_crystal_colour orange
_exptl_crystal_density_diffrn 1.596
_exptl_crystal_density_method 'not measured'
_exptl_crystal_description tetrahedral
_exptl_crystal_F_000 4760.00
_exptl_crystal_size_max 0.220
_exptl_crystal_size_mid 0.220
_exptl_crystal_size_min 0.220
_refine_diff_density_max 0.95
_refine_diff_density_min -0.51
_refine_ls_abs_structure_Flack -0.17(10)
_refine_ls_extinction_coef 0.0009(1)
_refine_ls_extinction_method 'Zachariasen(1967) type 2 Gaussian isotropic'
_refine_ls_goodness_of_fit_ref 0.921
_refine_ls_hydrogen_treatment noref
_refine_ls_number_parameters 80
_refine_ls_number_reflns 714
_refine_ls_R_factor_gt 0.0430
_refine_ls_shift/su_max 0.0050
_refine_ls_structure_factor_coef F
_refine_ls_weighting_details 'w = 1/[\s^2^(Fo) + 0.00245|Fo|^2^]'
_refine_ls_weighting_scheme calc
_refine_ls_wR_factor_ref 0.0572
_reflns_number_gt 714
_reflns_number_total 1601
_reflns_threshold_expression F^2^>3.0\s(F^2^)
_cod_depositor_comments
;
 Marking attached hydrogen atoms.

 Antanas Vaitkus,
 2017-07-11
;
_cod_original_sg_symbol_H-M 'F 2 3        '
_cod_original_formula_sum 'C64 H108 Cl4 Co6 La N13 O40 '
_cod_database_code 8000032

loop_
_symmetry_equiv_pos_as_xyz
x,y,z
z,x,y
y,z,x
x,-y,-z
z,-x,-y
y,-z,-x
-x,y,-z
-z,x,-y
-y,z,-x
-x,-y,z
-z,-x,y
-y,-z,x
x,1/2+y,1/2+z
z,1/2+x,1/2+y
y,1/2+z,1/2+x
x,1/2-y,1/2-z
z,1/2-x,1/2-y
y,1/2-z,1/2-x
-x,1/2+y,1/2-z
-z,1/2+x,1/2-y
-y,1/2+z,1/2-x
-x,1/2-y,1/2+z
-z,1/2-x,1/2+y
-y,1/2-z,1/2+x
1/2+x,y,1/2+z
1/2+z,x,1/2+y
1/2+y,z,1/2+x
1/2+x,-y,1/2-z
1/2+z,-x,1/2-y
1/2+y,-z,1/2-x
1/2-x,y,1/2-z
1/2-z,x,1/2-y
1/2-y,z,1/2-x
1/2-x,-y,1/2+z
1/2-z,-x,1/2+y
1/2-y,-z,1/2+x
1/2+x,1/2+y,z
1/2+z,1/2+x,y
1/2+y,1/2+z,x
1/2+x,1/2-y,-z
1/2+z,1/2-x,-y
1/2+y,1/2-z,-x
1/2-x,1/2+y,-z
1/2-z,1/2+x,-y
1/2-y,1/2+z,-x
1/2-x,1/2-y,z
1/2-z,1/2-x,y
1/2-y,1/2-z,x

loop_
_atom_site_label
_atom_site_type_symbol
_atom_site_fract_x
_atom_site_fract_y
_atom_site_fract_z
_atom_site_U_iso_or_equiv
_atom_site_adp_type
_atom_site_occupancy
_atom_site_calc_flag
_atom_site_refinement_flags
_atom_site_attached_hydrogens
La(1) La 0.0000 0.0000 0.0000 0.04029(6) Uani 1.00 d SP 0
Co(1) Co 0.17591(5) 0.0000 0.0000 0.0477(3) Uani 1.00 d S 0
Cl(1) Cl 0.3741 0.3741 0.3741 0.1323 Uani 1.00 d SP 0
O(1) O 0.1081(2) 0.0699(2) 0.0019(5) 0.046(1) Uani 1.00 d . 0
O(2) O 0.0972(2) 0.1736(2) 0.0006(6) 0.060(1) Uani 1.00 d . 0
O(3) O 0.3190 0.4056 0.3715 0.3360 Uani 1.00 d . 0
O(4) O 0.4136 0.4136 0.4136 0.3226 Uani 1.00 d SP 0
N(1) N 0.2372(3) 0.0767(3) 0.0060(7) 0.058(2) Uani 1.00 d . 0
N(2) N 0.2500 0.2500 0.2500 0.0675 Uani 1.00 d SP 0
C(1) C 0.1291(4) 0.1246(3) 0.0049(9) 0.048(2) Uani 1.00 d . 0
C(2) C 0.1989(4) 0.1352(4) -0.001(1) 0.087(3) Uani 1.00 d . 0
C(3) C 0.220(1) 0.166(1) -0.055(2) 0.26(1) Uani 1.00 d . 0
C(4) C 0.285(1) 0.1475(10) -0.064(1) 0.153(9) Uani 1.00 d . 0
C(5) C 0.2854(7) 0.0833(9) -0.0427(9) 0.122(6) Uani 1.00 d . 0
C(6) C 0.2134 0.2134 0.2134 0.2156 Uani 1.00 d SP 3
H(1) H 0.2580 0.0743 0.0447 0.0704 Uiso 1.00 calc . 0
H(2) H 0.2117 0.1610 0.0387 0.1003 Uiso 1.00 calc . 0
H(3) H 0.1976 0.1532 -0.0898 0.2525 Uiso 1.00 calc . 0
H(4) H 0.2176 0.2115 -0.0513 0.2525 Uiso 1.00 calc . 0
H(5) H 0.3007 0.1543 -0.1033 0.1827 Uiso 1.00 calc . 0
H(6) H 0.3127 0.1727 -0.0340 0.1827 Uiso 1.00 calc . 0
H(7) H 0.3253 0.0704 -0.0278 0.1265 Uiso 1.00 calc . 0
H(8) H 0.2752 0.0575 -0.0788 0.1265 Uiso 1.00 calc . 0

loop_
_atom_site_aniso_label
_atom_site_aniso_U_11
_atom_site_aniso_U_22
_atom_site_aniso_U_33
_atom_site_aniso_U_12
_atom_site_aniso_U_13
_atom_site_aniso_U_23
La(1) 0.0403(4) 0.0403 0.0403 0.0000 0.0000 0.0000
Co(1) 0.0371(6) 0.0509(7) 0.0551(7) 0.0000 0.0000 0.001(2)
Cl(1) 0.1323 0.1323 0.1323 0.0183 0.0183 0.0183
O(1) 0.041(2) 0.045(2) 0.051(3) -0.001(2) -0.007(6) 0.014(6)
O(2) 0.056(3) 0.042(2) 0.081(4) -0.004(2) -0.019(8) 0.002(8)
O(3) 0.3160 0.3981 0.2939 0.2493 0.1556 0.1113
O(4) 0.3226 0.3226 0.3226 -0.0770 -0.0770 -0.0770
N(1) 0.039(3) 0.069(4) 0.067(6) -0.010(3) 0.002(5) -0.007(6)
N(2) 0.0675 0.0675 0.0675 0.0000 0.0000 0.0000
C(1) 0.052(3) 0.045(3) 0.046(5) -0.005(3) -0.002(7) 0.005(6)
C(2) 0.053(5) 0.053(4) 0.156(10) -0.009(4) 0.03(1) -0.01(1)
C(3) 0.11(1) 0.17(2) 0.51(5) 0.03(1) 0.13(2) 0.23(3)
C(4) 0.18(2) 0.12(1) 0.16(2) -0.05(1) 0.03(2) 0.03(1)
C(5) 0.090(10) 0.11(1) 0.16(1) -0.030(9) 0.055(10) -0.05(1)
C(6) 0.2156 0.2156 0.2156 0.0168 0.0168 0.0168

loop_
_atom_type_symbol
_atom_type_description
_atom_type_scat_dispersion_real
_atom_type_scat_dispersion_imag
_atom_type_scat_source
La La -0.287 2.452
;International Tables for Crystallography
(1992, Vol. C, Tables 4.2.6.8 and 6.1.1.1)
;
Co Co 0.349 0.972
;International Tables for Crystallography
(1992, Vol. C, Tables 4.2.6.8 and 6.1.1.1)
;
Cl Cl 0.148 0.159
;International Tables for Crystallography
(1992, Vol. C, Tables 4.2.6.8 and 6.1.1.1)
;
O O 0.011 0.006
;International Tables for Crystallography
(1992, Vol. C, Tables 4.2.6.8 and 6.1.1.1)
;
N N 0.006 0.003
;International Tables for Crystallography
(1992, Vol. C, Tables 4.2.6.8 and 6.1.1.1)
;
C C 0.003 0.002
;International Tables for Crystallography
(1992, Vol. C, Tables 4.2.6.8 and 6.1.1.1)
;
H H 0.000 0.000
;International Tables for Crystallography
(1992, Vol. C, Table 6.1.1.2)
;

loop_
_geom_angle_atom_site_label_1
_geom_angle_atom_site_label_2
_geom_angle_atom_site_label_3
_geom_angle
_geom_angle_site_symmetry_1
_geom_angle_site_symmetry_3
_geom_angle_publ_flag
O(1) La(1) O(1) 61.6(4) . 2_555 yes
O(1) La(1) O(1) 61.6(4) . 3_555 yes
O(1) La(1) O(1) 65.8(2) . 4_555 yes
O(1) La(1) O(1) 116.84(8) . 5_555 yes
O(1) La(1) O(1) 64.2(3) . 6_555 yes
O(1) La(1) O(1) 114.2(2) . 7_555 yes
O(1) La(1) O(1) 64.2(3) . 8_555 yes
O(1) La(1) O(1) 117.40(9) . 9_555 yes
O(1) La(1) O(1) 178.3(5) . 10_555 yes
O(1) La(1) O(1) 117.40(9) . 11_555 yes
O(1) La(1) O(1) 116.84(8) . 12_555 yes
O(1) La(1) O(1) 61.6(4) 2_555 3_555 yes
O(1) La(1) O(1) 116.84(8) 2_555 4_555 yes
O(1) La(1) O(1) 178.3(5) 2_555 5_555 yes
O(1) La(1) O(1) 117.40(9) 2_555 6_555 yes
O(1) La(1) O(1) 64.2(3) 2_555 7_555 yes
O(1) La(1) O(1) 65.8(2) 2_555 8_555 yes
O(1) La(1) O(1) 116.84(8) 2_555 9_555 yes
O(1) La(1) O(1) 117.40(9) 2_555 10_555 yes
O(1) La(1) O(1) 114.2(2) 2_555 11_555 yes
O(1) La(1) O(1) 64.2(3) 2_555 12_555 yes
O(1) La(1) O(1) 64.2(3) 3_555 4_555 yes
O(1) La(1) O(1) 117.40(9) 3_555 5_555 yes
O(1) La(1) O(1) 114.2(2) 3_555 6_555 yes
O(1) La(1) O(1) 117.40(9) 3_555 7_555 yes
O(1) La(1) O(1) 116.84(8) 3_555 8_555 yes
O(1) La(1) O(1) 178.3(5) 3_555 9_555 yes
O(1) La(1) O(1) 116.84(8) 3_555 10_555 yes
O(1) La(1) O(1) 64.2(3) 3_555 11_555 yes
O(1) La(1) O(1) 65.8(2) 3_555 12_555 yes
O(1) La(1) O(1) 61.6(4) 4_555 5_555 yes
O(1) La(1) O(1) 61.6(4) 4_555 6_555 yes
O(1) La(1) O(1) 178.3(5) 4_555 7_555 yes
O(1) La(1) O(1) 117.40(9) 4_555 8_555 yes
O(1) La(1) O(1) 116.84(8) 4_555 9_555 yes
O(1) La(1) O(1) 114.2(2) 4_555 10_555 yes
O(1) La(1) O(1) 64.2(3) 4_555 11_555 yes
O(1) La(1) O(1) 117.40(9) 4_555 12_555 yes
O(1) La(1) O(1) 61.6(4) 5_555 6_555 yes
O(1) La(1) O(1) 117.40(9) 5_555 7_555 yes
O(1) La(1) O(1) 114.2(2) 5_555 8_555 yes
O(1) La(1) O(1) 64.2(3) 5_555 9_555 yes
O(1) La(1) O(1) 64.2(3) 5_555 10_555 yes
O(1) La(1) O(1) 65.8(2) 5_555 11_555 yes
O(1) La(1) O(1) 116.84(8) 5_555 12_555 yes
O(1) La(1) O(1) 116.84(8) 6_555 7_555 yes
O(1) La(1) O(1) 64.2(3) 6_555 8_555 yes
O(1) La(1) O(1) 65.8(2) 6_555 9_555 yes
O(1) La(1) O(1) 117.40(9) 6_555 10_555 yes
O(1) La(1) O(1) 116.84(8) 6_555 11_555 yes
O(1) La(1) O(1) 178.3(5) 6_555 12_555 yes
O(1) La(1) O(1) 61.6(4) 7_555 8_555 yes
O(1) La(1) O(1) 61.6(4) 7_555 9_555 yes
O(1) La(1) O(1) 65.8(2) 7_555 10_555 yes
O(1) La(1) O(1) 116.84(8) 7_555 11_555 yes
O(1) La(1) O(1) 64.2(3) 7_555 12_555 yes
O(1) La(1) O(1) 61.6(4) 8_555 9_555 yes
O(1) La(1) O(1) 116.84(8) 8_555 10_555 yes
O(1) La(1) O(1) 178.3(5) 8_555 11_555 yes
O(1) La(1) O(1) 117.40(9) 8_555 12_555 yes
O(1) La(1) O(1) 64.2(3) 9_555 10_555 yes
O(1) La(1) O(1) 117.40(9) 9_555 11_555 yes
O(1) La(1) O(1) 114.2(2) 9_555 12_555 yes
O(1) La(1) O(1) 61.6(4) 10_555 11_555 yes
O(1) La(1) O(1) 61.6(4) 10_555 12_555 yes
O(1) La(1) O(1) 61.6(4) 11_555 12_555 yes
O(1) Co(1) O(1) 91.7(2) . 4_555 yes
O(1) Co(1) O(2) 87.7(4) . 3_555 yes
O(1) Co(1) O(2) 90.4(4) . 6_555 yes
O(1) Co(1) N(1) 82.7(2) . . yes
O(1) Co(1) N(1) 174.0(3) . 4_555 yes
O(1) Co(1) O(2) 90.4(4) 4_555 3_555 yes
O(1) Co(1) O(2) 87.7(4) 4_555 6_555 yes
O(1) Co(1) N(1) 174.0(3) 4_555 . yes
O(1) Co(1) N(1) 82.7(2) 4_555 4_555 yes
O(2) Co(1) O(2) 177.3(3) 3_555 6_555 yes
O(2) Co(1) N(1) 87.1(5) 3_555 . yes
O(2) Co(1) N(1) 94.6(5) 3_555 4_555 yes
O(2) Co(1) N(1) 94.6(5) 6_555 . yes
O(2) Co(1) N(1) 87.1(5) 6_555 4_555 yes
N(1) Co(1) N(1) 102.9(4) . 4_555 yes
O(3) Cl(1) O(3) 114.533(1) . 2_555 yes
O(3) Cl(1) O(3) 114.533(1) . 3_555 yes
O(3) Cl(1) O(4) 103.754(2) . . yes
O(3) Cl(1) O(3) 114.5325(2) 2_555 3_555 yes
O(3) Cl(1) O(4) 103.7540(1) 2_555 . yes
O(3) Cl(1) O(4) 103.754(2) 3_555 . yes
La(1) O(1) Co(1) 101.3(2) . . yes
La(1) O(1) C(1) 143.8(5) . . yes
Co(1) O(1) C(1) 114.9(5) . . yes
Co(1) O(2) C(1) 124.3(5) 2_555 . yes
Co(1) N(1) C(2) 107.7(5) . . yes
Co(1) N(1) C(5) 117.9(9) . . yes
Co(1) N(1) H(1) 107.9 . . no
C(2) N(1) C(5) 103(1) . . yes
C(2) N(1) H(1) 112.7 . . no
C(5) N(1) H(1) 107.3 . . no
C(6) N(2) C(6) 109.471(3) . 16_555 yes
C(6) N(2) C(6) 109.471(1) . 31_555 yes
C(6) N(2) C(6) 109.471(1) . 46_555 yes
C(6) N(2) C(6) 109.471(1) 16_555 31_555 yes
C(6) N(2) C(6) 109.471(1) 16_555 46_555 yes
C(6) N(2) C(6) 109.471(3) 31_555 46_555 yes
O(1) C(1) O(2) 125.5(7) . . yes
O(1) C(1) C(2) 119.2(7) . . yes
O(2) C(1) C(2) 113.9(7) . . yes
N(1) C(2) C(1) 113.9(7) . . yes
N(1) C(2) C(3) 107(1) . . yes
N(1) C(2) H(2) 102.6 . . no
C(1) C(2) C(3) 116(2) . . yes
C(1) C(2) H(2) 105.8 . . no
C(3) C(2) H(2) 109.5 . . no
C(2) C(3) C(4) 106(1) . . yes
C(2) C(3) H(3) 111.2 . . no
C(2) C(3) H(4) 113.1 . . no
C(4) C(3) H(3) 107.0 . . no
C(4) C(3) H(4) 109.0 . . no
H(3) C(3) H(4) 110.0 . . no
C(3) C(4) C(5) 103(1) . . yes
C(3) C(4) H(5) 116.0 . . no
C(3) C(4) H(6) 109.1 . . no
C(5) C(4) H(5) 115.8 . . no
C(5) C(4) H(6) 106.8 . . no
H(5) C(4) H(6) 105.6 . . no
N(1) C(5) C(4) 107(1) . . yes
N(1) C(5) H(7) 111.2 . . no
N(1) C(5) H(8) 110.5 . . no
C(4) C(5) H(7) 113.1 . . no
C(4) C(5) H(8) 106.5 . . no
H(7) C(5) H(8) 107.5 . . no

loop_
_geom_bond_atom_site_label_1
_geom_bond_atom_site_label_2
_geom_bond_distance
_geom_bond_site_symmetry_2
_geom_bond_publ_flag
La(1) O(1) 2.746(4) . yes
La(1) O(1) 2.746(4) 2_555 yes
La(1) O(1) 2.746(4) 3_555 yes
La(1) O(1) 2.746(4) 4_555 yes
La(1) O(1) 2.746(4) 5_555 yes
La(1) O(1) 2.746(4) 6_555 yes
La(1) O(1) 2.746(4) 7_555 yes
La(1) O(1) 2.746(4) 8_555 yes
La(1) O(1) 2.746(4) 9_555 yes
La(1) O(1) 2.746(4) 10_555 yes
La(1) O(1) 2.746(4) 11_555 yes
La(1) O(1) 2.746(4) 12_555 yes
Co(1) O(1) 2.079(5) . yes
Co(1) O(1) 2.079(5) 4_555 yes
Co(1) O(2) 2.074(5) 3_555 yes
Co(1) O(2) 2.074(5) 6_555 yes
Co(1) N(1) 2.098(7) . yes
Co(1) N(1) 2.098(7) 4_555 yes
Cl(1) O(3) 1.356 . yes
Cl(1) O(3) 1.356 2_555 yes
Cl(1) O(3) 1.356 3_555 yes
Cl(1) O(4) 1.462 . yes
O(1) C(1) 1.252(9) . yes
O(2) C(1) 1.251(9) . yes
N(1) C(2) 1.50(1) . yes
N(1) C(5) 1.47(2) . yes
N(1) H(1) 0.940 . no
N(2) C(6) 1.352 . yes
N(2) C(6) 1.352 16_555 yes
N(2) C(6) 1.352 31_555 yes
N(2) C(6) 1.352 46_555 yes
C(1) C(2) 1.51(1) . yes
C(2) C(3) 1.40(3) . yes
C(2) H(2) 1.043 . no
C(3) C(4) 1.46(3) . yes
C(3) H(3) 0.924 . no
C(3) H(4) 0.970 . no
C(4) C(5) 1.44(3) . yes
C(4) H(5) 0.916 . no
C(4) H(6) 1.031 . no
C(5) H(7) 0.951 . no
C(5) H(8) 0.972 . no

loop_
_geom_contact_atom_site_label_1
_geom_contact_atom_site_label_2
_geom_contact_distance
_geom_contact_site_symmetry_2
_geom_contact_publ_flag
La(1) Co(1) 3.753(1) . yes
Co(1) Co(1) 5.308(2) 2_555 yes
Co(1) Co(1) 7.507(2) 7_555 yes
